data_7053603
loop_
_publ_author_name
'Byrne, Peter'
'Lloyd, Gareth O.'
'Applegarth, Lucas'
'Anderson, Kirsty M.'
'Clarke, Nigel'
'Steed, Jonathan W.'

_publ_section_title
;
 Metal-induced gelation in dipyridyl ureas
;
_journal_issue 10
_journal_name_full 'New Journal of Chemistry'
_journal_page_first 2261
_journal_paper_doi 10.1039/c0nj00278j
_journal_volume 34
_journal_year 2010
_chemical_formula_sum 'C16 H27 Ag N6 O8'
_chemical_formula_weight 539.31
_chemical_name_systematic
;
?
;
_space_group_IT_number 2
_symmetry_cell_setting triclinic
_symmetry_space_group_name_Hall '-P 1'
_symmetry_space_group_name_H-M 'P -1'
_atom_sites_solution_hydrogens geom
_atom_sites_solution_primary direct
_atom_sites_solution_secondary difmap
_audit_creation_method SHELXL-97
_cell_angle_alpha 78.535(3)
_cell_angle_beta 77.905(3)
_cell_angle_gamma 78.335(3)
_cell_formula_units_Z 2
_cell_length_a 6.8864(5)
_cell_length_b 12.0430(10)
_cell_length_c 13.2699(10)
_cell_measurement_reflns_used 4613
_cell_measurement_temperature 120(2)
_cell_measurement_theta_max 32.017
_cell_measurement_theta_min 2.165
_cell_volume 1039.71(14)
_computing_cell_refinement Saint
_computing_data_collection Smart
_computing_data_reduction Saint
_computing_molecular_graphics Xseed
_computing_publication_material Xseed
_computing_structure_refinement 'SHELXL-97 (Sheldrick, 1997)'
_computing_structure_solution 'SHELXS-97 (Sheldrick, 1990)'
_diffrn_ambient_temperature 120(2)
_diffrn_measured_fraction_theta_full 0.994
_diffrn_measured_fraction_theta_max 0.941
_diffrn_measurement_device_type Smart-6K
_diffrn_radiation_monochromator graphite
_diffrn_radiation_source 'fine-focus sealed tube'
_diffrn_radiation_type MoK\a
_diffrn_radiation_wavelength 0.71073
_diffrn_reflns_av_R_equivalents 0.0452
_diffrn_reflns_av_sigmaI/netI 0.0704
_diffrn_reflns_limit_h_max 10
_diffrn_reflns_limit_h_min -10
_diffrn_reflns_limit_k_max 17
_diffrn_reflns_limit_k_min -18
_diffrn_reflns_limit_l_max 20
_diffrn_reflns_limit_l_min -19
_diffrn_reflns_number 15692
_diffrn_reflns_theta_full 30.00
_diffrn_reflns_theta_max 32.50
_diffrn_reflns_theta_min 1.59
_diffrn_standards_number 0
_exptl_absorpt_coefficient_mu 1.027
_exptl_absorpt_correction_T_max 0.9043
_exptl_absorpt_correction_T_min 0.7671
_exptl_absorpt_correction_type multi-scan
_exptl_crystal_colour colourless
_exptl_crystal_density_diffrn 1.723
_exptl_crystal_density_method 'not measured'
_exptl_crystal_description 'flat needle'
_exptl_crystal_F_000 552
_exptl_crystal_size_max 0.21
_exptl_crystal_size_mid 0.16
_exptl_crystal_size_min 0.10
_refine_diff_density_max 1.132
_refine_diff_density_min -0.961
_refine_diff_density_rms 0.117
_refine_ls_extinction_method none
_refine_ls_goodness_of_fit_ref 0.928
_refine_ls_hydrogen_treatment mixed
_refine_ls_matrix_type full
_refine_ls_number_parameters 312
_refine_ls_number_reflns 7102
_refine_ls_number_restraints 8
_refine_ls_restrained_S_all 0.928
_refine_ls_R_factor_all 0.0619
_refine_ls_R_factor_gt 0.0407
_refine_ls_shift/su_max 0.001
_refine_ls_shift/su_mean 0.000
_refine_ls_structure_factor_coef Fsqd
_refine_ls_weighting_details 'calc w=1/[\s^2^(Fo^2^)+(0.0355P)^2^+0.0000P] where P=(Fo^2^+2Fc^2^)/3'
_refine_ls_weighting_scheme calc
_refine_ls_wR_factor_gt 0.0775
_refine_ls_wR_factor_ref 0.0829
_reflns_number_gt 5317
_reflns_number_total 7102
_reflns_threshold_expression >2sigma(I)
_cod_data_source_file c0nj00278j.txt
_cod_data_source_block z:\xraydata\peter\08srv351\work\platon
_cod_original_sg_symbol_H-M P-1
_cod_database_code 7053603

loop_
_symmetry_equiv_pos_as_xyz
'x, y, z'
'-x, -y, -z'

loop_
_atom_site_label
_atom_site_type_symbol
_atom_site_fract_x
_atom_site_fract_y
_atom_site_fract_z
_atom_site_U_iso_or_equiv
_atom_site_adp_type
_atom_site_occupancy
_atom_site_symmetry_multiplicity
_atom_site_calc_flag
_atom_site_refinement_flags
Ag1 Ag 0.20836(3) 0.540062(17) 0.908928(14) 0.01983(6) Uani 1 1 d .
O1 O 0.3563(3) 0.27095(15) 0.44887(13) 0.0204(4) Uani 1 1 d .
O2 O 1.1321(2) -0.19269(15) 0.35864(13) 0.0187(3) Uani 1 1 d .
O3 O 0.6073(3) -0.14681(15) 0.15072(14) 0.0240(4) Uani 1 1 d .
O4 O 0.5108(3) 0.01135(15) 0.22149(14) 0.0214(4) Uani 1 1 d .
O5 O 0.2052(3) 0.16927(16) 0.30778(14) 0.0231(4) Uani 1 1 d D
O6 O 0.0513(3) 0.25596(16) 0.12500(14) 0.0218(4) Uani 1 1 d D
O7 O 0.3935(3) 0.29230(16) -0.02270(14) 0.0226(4) Uani 1 1 d D
O8 O 0.6658(3) 0.21235(18) 0.11548(16) 0.0314(5) Uani 1 1 d D
N1 N 0.2393(3) 0.51480(16) 0.74852(14) 0.0139(4) Uani 1 1 d .
N2 N 0.4744(3) 0.28866(16) 0.59387(14) 0.0141(4) Uani 1 1 d .
H2N H 0.5523 0.2514 0.6387 0.017 Uiso 1 1 calc R
N3 N 0.6379(3) 0.15205(17) 0.49452(15) 0.0168(4) Uani 1 1 d .
H3N H 0.7225 0.1318 0.5389 0.020 Uiso 1 1 calc R
N4 N 0.8425(3) -0.07235(17) 0.32890(15) 0.0158(4) Uani 1 1 d .
H4N H 0.7473 -0.0523 0.2905 0.019 Uiso 1 1 calc R
N5 N 0.9651(3) -0.21645(16) 0.23271(14) 0.0142(4) Uani 1 1 d .
H5N H 0.8673 -0.1843 0.1976 0.017 Uiso 1 1 calc R
N6 N 1.1929(3) -0.43503(16) 0.06834(14) 0.0145(4) Uani 1 1 d .
C1 C 0.3365(3) 0.41551(19) 0.71778(17) 0.0131(4) Uani 1 1 d .
H1 H 0.3963 0.3578 0.7674 0.016 Uiso 1 1 calc R
C2 C 0.3546(3) 0.39221(19) 0.61677(17) 0.0124(4) Uani 1 1 d .
C3 C 0.2591(3) 0.4752(2) 0.54589(17) 0.0155(4) Uani 1 1 d .
H3 H 0.2632 0.4618 0.4772 0.019 Uiso 1 1 calc R
C4 C 0.1577(4) 0.5779(2) 0.57729(18) 0.0168(5) Uani 1 1 d .
H4 H 0.0918 0.6358 0.5300 0.020 Uiso 1 1 calc R
C5 C 0.1529(4) 0.5958(2) 0.67776(18) 0.0167(5) Uani 1 1 d .
H5 H 0.0867 0.6675 0.6975 0.020 Uiso 1 1 calc R
C6 C 0.4815(3) 0.2397(2) 0.50751(17) 0.0149(4) Uani 1 1 d .
C7 C 0.6647(4) 0.0916(2) 0.40630(18) 0.0175(5) Uani 1 1 d .
H7B H 0.6907 0.1456 0.3401 0.021 Uiso 1 1 calc R
H7A H 0.5399 0.0620 0.4077 0.021 Uiso 1 1 calc R
C8 C 0.8389(3) -0.00722(19) 0.41093(17) 0.0153(4) Uani 1 1 d .
H8B H 0.9671 0.0223 0.4001 0.018 Uiso 1 1 calc R
H8A H 0.8216 -0.0570 0.4801 0.018 Uiso 1 1 calc R
C9 C 0.9883(3) -0.16254(19) 0.31079(17) 0.0137(4) Uani 1 1 d .
C10 C 1.0944(3) -0.3374(2) 0.10290(17) 0.0140(4) Uani 1 1 d .
H10 H 1.0288 -0.2789 0.0560 0.017 Uiso 1 1 calc R
C11 C 1.0839(3) -0.31792(19) 0.20468(16) 0.0122(4) Uani 1 1 d .
C12 C 1.1825(3) -0.4038(2) 0.27221(17) 0.0153(4) Uani 1 1 d .
H12 H 1.1799 -0.3938 0.3417 0.018 Uiso 1 1 calc R
C13 C 1.2844(3) -0.5039(2) 0.23665(18) 0.0156(4) Uani 1 1 d .
H13 H 1.3517 -0.5636 0.2819 0.019 Uiso 1 1 calc R
C14 C 1.2879(3) -0.5169(2) 0.13486(18) 0.0154(4) Uani 1 1 d .
H14 H 1.3595 -0.5858 0.1112 0.018 Uiso 1 1 calc R
C15 C 0.4846(3) -0.0568(2) 0.16661(17) 0.0159(4) Uani 1 1 d .
C16 C 0.3003(4) -0.0266(2) 0.11522(19) 0.0201(5) Uani 1 1 d .
H16F H 0.2197 0.0454 0.1345 0.030 Uiso 0.50 1 calc PR
H16B H 0.2195 -0.0883 0.1387 0.030 Uiso 0.50 1 calc PR
H16D H 0.3422 -0.0175 0.0392 0.030 Uiso 0.50 1 calc PR
H16C H 0.3012 -0.0857 0.0737 0.030 Uiso 0.50 1 calc PR
H16E H 0.3014 0.0480 0.0695 0.030 Uiso 0.50 1 calc PR
H16A H 0.1787 -0.0227 0.1691 0.030 Uiso 0.50 1 calc PR
H5AW H 0.261(5) 0.206(3) 0.350(2) 0.053(11) Uiso 1 1 d D
H6AW H 0.101(5) 0.228(3) 0.1892(13) 0.047(10) Uiso 1 1 d D
H7AW H 0.511(3) 0.265(2) 0.009(2) 0.034(9) Uiso 1 1 d D
H8AW H 0.635(5) 0.1399(14) 0.154(2) 0.048(10) Uiso 1 1 d D
H5BW H 0.311(4) 0.111(2) 0.284(3) 0.079(14) Uiso 1 1 d D
H6BW H 0.173(3) 0.261(3) 0.075(2) 0.061(12) Uiso 1 1 d D
H7BW H 0.416(5) 0.238(2) -0.069(2) 0.053(11) Uiso 1 1 d D
H8BW H 0.8053(16) 0.209(4) 0.117(3) 0.087(15) Uiso 1 1 d D

loop_
_atom_site_aniso_label
_atom_site_aniso_U_11
_atom_site_aniso_U_22
_atom_site_aniso_U_33
_atom_site_aniso_U_23
_atom_site_aniso_U_13
_atom_site_aniso_U_12
Ag1 0.02420(10) 0.02298(10) 0.01438(8) -0.00986(7) -0.00258(7) -0.00288(7)
O1 0.0239(9) 0.0198(9) 0.0204(8) -0.0100(7) -0.0110(7) 0.0037(7)
O2 0.0188(8) 0.0202(9) 0.0199(8) -0.0102(7) -0.0085(7) 0.0024(7)
O3 0.0261(9) 0.0202(9) 0.0299(10) -0.0114(8) -0.0163(8) 0.0053(7)
O4 0.0222(9) 0.0190(9) 0.0265(9) -0.0087(7) -0.0121(7) 0.0016(7)
O5 0.0218(9) 0.0254(10) 0.0239(9) -0.0098(8) -0.0095(8) 0.0032(8)
O6 0.0206(9) 0.0248(10) 0.0209(9) -0.0072(7) -0.0070(7) 0.0012(7)
O7 0.0240(9) 0.0220(9) 0.0241(9) -0.0102(7) -0.0081(8) 0.0011(8)
O8 0.0322(11) 0.0337(12) 0.0307(11) 0.0083(9) -0.0147(9) -0.0150(9)
N1 0.0151(9) 0.0140(9) 0.0132(9) -0.0045(7) -0.0023(7) -0.0016(7)
N2 0.0173(9) 0.0134(9) 0.0124(8) -0.0059(7) -0.0055(7) 0.0025(7)
N3 0.0195(10) 0.0162(10) 0.0163(9) -0.0097(8) -0.0089(8) 0.0062(8)
N4 0.0165(9) 0.0171(10) 0.0164(9) -0.0093(8) -0.0085(8) 0.0038(8)
N5 0.0149(9) 0.0154(9) 0.0141(9) -0.0072(7) -0.0063(7) 0.0022(7)
N6 0.0150(9) 0.0157(10) 0.0137(9) -0.0060(7) -0.0019(7) -0.0019(7)
C1 0.0141(10) 0.0131(10) 0.0135(10) -0.0041(8) -0.0034(8) -0.0022(8)
C2 0.0130(10) 0.0127(10) 0.0126(10) -0.0039(8) -0.0030(8) -0.0024(8)
C3 0.0188(11) 0.0155(11) 0.0128(10) -0.0043(8) -0.0033(9) -0.0016(9)
C4 0.0190(11) 0.0142(11) 0.0162(11) -0.0016(9) -0.0058(9) 0.0016(9)
C5 0.0187(11) 0.0136(11) 0.0177(11) -0.0052(9) -0.0025(9) -0.0005(9)
C6 0.0165(11) 0.0145(11) 0.0147(10) -0.0059(8) -0.0025(9) -0.0014(9)
C7 0.0220(12) 0.0158(11) 0.0157(10) -0.0078(9) -0.0081(9) 0.0047(9)
C8 0.0168(11) 0.0159(11) 0.0149(10) -0.0084(9) -0.0046(9) 0.0012(9)
C9 0.0155(10) 0.0136(11) 0.0127(10) -0.0045(8) -0.0023(8) -0.0017(8)
C10 0.0153(11) 0.0147(11) 0.0125(10) -0.0042(8) -0.0030(8) -0.0013(8)
C11 0.0123(10) 0.0135(10) 0.0118(10) -0.0059(8) -0.0016(8) -0.0016(8)
C12 0.0167(11) 0.0179(11) 0.0126(10) -0.0028(9) -0.0045(9) -0.0033(9)
C13 0.0152(11) 0.0158(11) 0.0164(10) -0.0036(9) -0.0044(9) -0.0013(9)
C14 0.0140(11) 0.0143(11) 0.0189(11) -0.0074(9) -0.0019(9) -0.0013(8)
C15 0.0191(11) 0.0154(11) 0.0132(10) -0.0009(8) -0.0057(9) -0.0012(9)
C16 0.0191(12) 0.0191(12) 0.0240(12) -0.0047(10) -0.0096(10) -0.0003(10)

loop_
_atom_type_symbol
_atom_type_description
_atom_type_scat_dispersion_real
_atom_type_scat_dispersion_imag
_atom_type_scat_source
C C 0.0033 0.0016 'International Tables Vol C Tables 4.2.6.8 and 6.1.1.4'
H H 0.0000 0.0000 'International Tables Vol C Tables 4.2.6.8 and 6.1.1.4'
Ag Ag -0.8971 1.1015 'International Tables Vol C Tables 4.2.6.8 and 6.1.1.4'
N N 0.0061 0.0033 'International Tables Vol C Tables 4.2.6.8 and 6.1.1.4'
O O 0.0106 0.0060 'International Tables Vol C Tables 4.2.6.8 and 6.1.1.4'

loop_
_geom_angle_atom_site_label_1
_geom_angle_atom_site_label_2
_geom_angle_atom_site_label_3
_geom_angle
_geom_angle_site_symmetry_3
N1 Ag1 N6 177.26(7) 1_466
H5AW O5 H5BW 105(3) .
H6AW O6 H6BW 103(3) .
H7AW O7 H7BW 99(3) .
H8AW O8 H8BW 104(3) .
C1 N1 C5 117.74(19) .
C1 N1 Ag1 120.91(15) .
C5 N1 Ag1 121.27(15) .
C6 N2 C2 125.97(19) .
C6 N2 H2N 117.0 .
C2 N2 H2N 117.0 .
C6 N3 C7 119.39(18) .
C6 N3 H3N 120.3 .
C7 N3 H3N 120.3 .
C9 N4 C8 121.23(19) .
C9 N4 H4N 119.4 .
C8 N4 H4N 119.4 .
C9 N5 C11 125.39(19) .
C9 N5 H5N 117.3 .
C11 N5 H5N 117.3 .
C10 N6 C14 118.08(19) .
C10 N6 Ag1 121.73(15) 1_644
C14 N6 Ag1 120.16(14) 1_644
N1 C1 C2 123.7(2) .
N1 C1 H1 118.2 .
C2 C1 H1 118.2 .
C3 C2 C1 117.8(2) .
C3 C2 N2 125.1(2) .
C1 C2 N2 117.10(19) .
C4 C3 C2 118.8(2) .
C4 C3 H3 120.6 .
C2 C3 H3 120.6 .
C5 C4 C3 119.8(2) .
C5 C4 H4 120.1 .
C3 C4 H4 120.1 .
N1 C5 C4 122.2(2) .
N1 C5 H5 118.9 .
C4 C5 H5 118.9 .
O1 C6 N3 123.3(2) .
O1 C6 N2 123.5(2) .
N3 C6 N2 113.14(19) .
N3 C7 C8 110.47(18) .
N3 C7 H7B 109.6 .
C8 C7 H7B 109.6 .
N3 C7 H7A 109.6 .
C8 C7 H7A 109.6 .
H7B C7 H7A 108.1 .
N4 C8 C7 107.83(18) .
N4 C8 H8B 110.1 .
C7 C8 H8B 110.1 .
N4 C8 H8A 110.1 .
C7 C8 H8A 110.1 .
H8B C8 H8A 108.5 .
O2 C9 N4 123.0(2) .
O2 C9 N5 123.4(2) .
N4 C9 N5 113.58(19) .
N6 C10 C11 123.2(2) .
N6 C10 H10 118.4 .
C11 C10 H10 118.4 .
C12 C11 N5 124.71(19) .
C12 C11 C10 117.8(2) .
N5 C11 C10 117.4(2) .
C13 C12 C11 119.1(2) .
C13 C12 H12 120.5 .
C11 C12 H12 120.5 .
C12 C13 C14 119.8(2) .
C12 C13 H13 120.1 .
C14 C13 H13 120.1 .
N6 C14 C13 122.1(2) .
N6 C14 H14 119.0 .
C13 C14 H14 119.0 .
O3 C15 O4 122.9(2) .
O3 C15 C16 118.8(2) .
O4 C15 C16 118.3(2) .
C15 C16 H16F 109.5 .
C15 C16 H16B 109.5 .
H16F C16 H16B 109.5 .
C15 C16 H16D 109.5 .
H16F C16 H16D 109.5 .
H16B C16 H16D 109.5 .
C15 C16 H16C 109.5 .
H16F C16 H16C 141.1 .
H16B C16 H16C 56.3 .
H16D C16 H16C 56.3 .
C15 C16 H16E 109.5 .
H16F C16 H16E 56.3 .
H16B C16 H16E 141.1 .
H16D C16 H16E 56.3 .
H16C C16 H16E 109.5 .
C15 C16 H16A 109.5 .
H16F C16 H16A 56.3 .
H16B C16 H16A 56.3 .
H16D C16 H16A 141.1 .
H16C C16 H16A 109.5 .
H16E C16 H16A 109.5 .

loop_
_geom_bond_atom_site_label_1
_geom_bond_atom_site_label_2
_geom_bond_distance
_geom_bond_site_symmetry_2
Ag1 N1 2.1703(18) .
Ag1 N6 2.1729(18) 1_466
O1 C6 1.234(3) .
O2 C9 1.241(3) .
O3 C15 1.257(3) .
O4 C15 1.260(3) .
O5 H5AW 0.96(3) .
O5 H5BW 0.96(3) .
O6 H6AW 0.96(2) .
O6 H6BW 0.96(2) .
O7 H7AW 0.96(2) .
O7 H7BW 0.96(2) .
O8 H8AW 0.96(2) .
O8 H8BW 0.96(2) .
N1 C1 1.342(3) .
N1 C5 1.350(3) .
N2 C6 1.377(3) .
N2 C2 1.399(3) .
N2 H2N 0.8800 .
N3 C6 1.356(3) .
N3 C7 1.459(3) .
N3 H3N 0.8800 .
N4 C9 1.345(3) .
N4 C8 1.456(3) .
N4 H4N 0.8800 .
N5 C9 1.378(3) .
N5 C11 1.396(3) .
N5 H5N 0.8800 .
N6 C10 1.347(3) .
N6 C14 1.347(3) .
N6 Ag1 2.1729(18) 1_644
C1 C2 1.399(3) .
C1 H1 0.9500 .
C2 C3 1.391(3) .
C3 C4 1.387(3) .
C3 H3 0.9500 .
C4 C5 1.385(3) .
C4 H4 0.9500 .
C5 H5 0.9500 .
C7 C8 1.511(3) .
C7 H7B 0.9900 .
C7 H7A 0.9900 .
C8 H8B 0.9900 .
C8 H8A 0.9900 .
C10 C11 1.401(3) .
C10 H10 0.9500 .
C11 C12 1.391(3) .
C12 C13 1.383(3) .
C12 H12 0.9500 .
C13 C14 1.385(3) .
C13 H13 0.9500 .
C14 H14 0.9500 .
C15 C16 1.512(3) .
C16 H16F 0.9800 .
C16 H16B 0.9800 .
C16 H16D 0.9800 .
C16 H16C 0.9800 .
C16 H16E 0.9800 .
C16 H16A 0.9800 .

loop_
_geom_torsion_atom_site_label_1
_geom_torsion_atom_site_label_2
_geom_torsion_atom_site_label_3
_geom_torsion_atom_site_label_4
_geom_torsion
_geom_torsion_site_symmetry_1
N6 Ag1 N1 C1 66.3(16) 1_466
N6 Ag1 N1 C5 -117.1(15) 1_466
C5 N1 C1 C2 0.7(3) .
Ag1 N1 C1 C2 177.36(16) .
N1 C1 C2 C3 -2.7(3) .
N1 C1 C2 N2 174.9(2) .
C6 N2 C2 C3 -15.7(4) .
C6 N2 C2 C1 166.9(2) .
C1 C2 C3 C4 2.4(3) .
N2 C2 C3 C4 -175.0(2) .
C2 C3 C4 C5 -0.2(3) .
C1 N1 C5 C4 1.7(3) .
Ag1 N1 C5 C4 -174.95(17) .
C3 C4 C5 N1 -2.0(4) .
C7 N3 C6 O1 1.1(4) .
C7 N3 C6 N2 179.9(2) .
C2 N2 C6 O1 -13.5(4) .
C2 N2 C6 N3 167.7(2) .
C6 N3 C7 C8 -176.3(2) .
C9 N4 C8 C7 176.7(2) .
N3 C7 C8 N4 173.11(19) .
C8 N4 C9 O2 -3.3(4) .
C8 N4 C9 N5 178.1(2) .
C11 N5 C9 O2 7.5(4) .
C11 N5 C9 N4 -173.9(2) .
C14 N6 C10 C11 -0.9(3) .
Ag1 N6 C10 C11 -179.08(16) 1_644
C9 N5 C11 C12 28.1(3) .
C9 N5 C11 C10 -155.9(2) .
N6 C10 C11 C12 0.7(3) .
N6 C10 C11 N5 -175.6(2) .
N5 C11 C12 C13 175.6(2) .
C10 C11 C12 C13 -0.4(3) .
C11 C12 C13 C14 0.4(3) .
C10 N6 C14 C13 0.8(3) .
Ag1 N6 C14 C13 179.06(17) 1_644
C12 C13 C14 N6 -0.6(3) .
